data_2216014
loop_
_publ_author_name
'Ibis, Cemil'
'Deniz, N. Gulsah'

_publ_section_title
;
 1,1,2-Trichloro-4,4-bis(4-methylphenylsulfanyl)-3-nitrobuta-1,3-diene
;
_journal_coeditor_code IM2039
_journal_issue 11
_journal_name_full 'Acta Crystallographica Section E'
_journal_page_first o4394
_journal_page_last o4394
_journal_paper_doi 10.1107/S1600536807050957
_journal_volume 63
_journal_year 2007
_chemical_formula_iupac 'C18 H14 Cl3 N O2 S2'
_chemical_formula_moiety 'C18 H14 Cl3 N O2 S2'
_chemical_formula_sum 'C18 H14 Cl3 N O2 S2'
_chemical_formula_weight 446.79
_chemical_melting_point .392E-305
_chemical_name_systematic
;
1,1,2-Trichloro-4,4-bis(4-methylphenylsulfanyl)-3-nitrobuta-1,3-diene
;
_space_group_IT_number 14
_symmetry_cell_setting monoclinic
_symmetry_space_group_name_Hall '-P 2yn'
_symmetry_space_group_name_H-M 'P 1 21/n 1'
_cell_angle_alpha 90
_cell_angle_beta 98.630(5)
_cell_angle_gamma 90
_cell_formula_units_Z 4
_cell_length_a 13.8850(10)
_cell_length_b 6.8246(6)
_cell_length_c 21.313(2)
_cell_measurement_reflns_used 5659
_cell_measurement_temperature 293.5
_cell_measurement_theta_max 25.3
_cell_measurement_theta_min 2.9
_cell_volume 1996.7(3)
_computing_cell_refinement 'CrystalClear (Rigaku/MSC, 2005)'
_computing_data_collection 'CrystalClear (Rigaku/MSC, 2005)'
_computing_data_reduction 'CrystalStructure (Rigaku/MSC, 2003)'
_computing_molecular_graphics 'ORTEP-3 (Farrugia, 1997)'
_computing_publication_material 'CrystalStructure (Rigaku/MSC, 2003)'
_computing_structure_refinement 'CRYSTALS (Betteridge <i>et al.</i>,  2003)'
_computing_structure_solution 'SIR92 (Altomare <i>et al.</i>,  1994)'
_diffrn_detector_area_resol_mean 10.00
_diffrn_measured_fraction_theta_full 0.9817
_diffrn_measured_fraction_theta_max 0.9817
_diffrn_measurement_device_type 'Rigaku R-AXIS RAPID S'
_diffrn_measurement_method \w
_diffrn_radiation_type 'Mo K\a'
_diffrn_radiation_wavelength 0.7107
_diffrn_reflns_av_R_equivalents 0.086
_diffrn_reflns_limit_h_max 16
_diffrn_reflns_limit_h_min -16
_diffrn_reflns_limit_k_max 7
_diffrn_reflns_limit_k_min -8
_diffrn_reflns_limit_l_max 25
_diffrn_reflns_limit_l_min -25
_diffrn_reflns_number 69322
_diffrn_reflns_theta_full 25.31
_diffrn_reflns_theta_max 25.31
_diffrn_standards_decay_% 0
_diffrn_standards_number 0
_exptl_absorpt_coefficient_mu 0.680
_exptl_absorpt_correction_T_max 0.935
_exptl_absorpt_correction_T_min 0.849
_exptl_absorpt_correction_type multi-scan
_exptl_absorpt_process_details '(ABSCOR; Higashi, 1995)'
_exptl_crystal_colour yellow
_exptl_crystal_density_diffrn 1.486
_exptl_crystal_density_method 'not measured'
_exptl_crystal_description needle
_exptl_crystal_F_000 912.00
_exptl_crystal_size_max 0.40
_exptl_crystal_size_mid 0.20
_exptl_crystal_size_min 0.10
_refine_diff_density_max 0.38
_refine_diff_density_min -0.25
_refine_ls_extinction_method none
_refine_ls_goodness_of_fit_ref 1.119
_refine_ls_hydrogen_treatment constr
_refine_ls_number_parameters 235
_refine_ls_number_reflns 3254
_refine_ls_number_restraints 0
_refine_ls_R_factor_gt 0.0360
_refine_ls_shift/su_max 0.0260
_refine_ls_structure_factor_coef F
_refine_ls_weighting_details
;
Chebychev polynomial with 3 parameters (Carruthers & Watkin, 1979)
14.9656    -4.4915    13.6461
;
_refine_ls_weighting_scheme calc
_refine_ls_wR_factor_ref 0.0490
_reflns_number_gt 3254
_reflns_number_total 3653
_reflns_threshold_expression F^2^>2\s(F^2^)
_cod_data_source_file im2039.cif
_cod_data_source_block I
_cod_original_sg_symbol_H-M 'P 21/n'
_cod_database_code 2216014
_cod_database_fobs_code 2216014

loop_
_symmetry_equiv_pos_as_xyz
x,y,z
-x,-y,-z
-x+1/2,y+1/2,-z+1/2
x+1/2,-y+1/2,z+1/2

loop_
_atom_site_type_symbol
_atom_site_label
_atom_site_fract_x
_atom_site_fract_y
_atom_site_fract_z
_atom_site_U_iso_or_equiv
_atom_site_adp_type
_atom_site_calc_flag
_atom_site_occupancy
S S(1) 0.56841(7) 0.0359(2) 0.88785(4) 0.0565(3) Uani d 1.00
Cl Cl(1) 0.34904(7) -0.2935(2) 0.74876(5) 0.0720(3) Uani d 1.00
Cl Cl(2) 0.55665(8) -0.3657(2) 0.76900(5) 0.0700(3) Uani d 1.00
S S(2) 0.74902(7) 0.2064(2) 0.83810(4) 0.0595(3) Uani d 1.00
Cl Cl(3) 0.38832(8) 0.1596(2) 0.74025(7) 0.0830(4) Uani d 1.00
O O(1) 0.5776(2) 0.0536(5) 0.65928(12) 0.0732(9) Uani d 1.00
O O(2) 0.6947(2) 0.2191(5) 0.71320(13) 0.0775(10) Uani d 1.00
N N(1) 0.6211(2) 0.1190(5) 0.70970(10) 0.0564(10) Uani d 1.00
C C(10) 0.6222(3) 0.1431(6) 1.0105(2) 0.0556(11) Uani d 1.00
C C(5) 0.6007(3) 0.2113(6) 0.9486(2) 0.0502(10) Uani d 1.00
C C(3) 0.5809(3) 0.0756(5) 0.7665(2) 0.0487(10) Uani d 1.00
C C(2) 0.4828(2) -0.0080(6) 0.7558(2) 0.0508(10) Uani d 1.00
C C(7) 0.6249(3) 0.5388(6) 0.9868(2) 0.0621(12) Uani d 1.00
C C(4) 0.6323(2) 0.1088(5) 0.8259(2) 0.0473(10) Uani d 1.00
C C(6) 0.6005(3) 0.4103(6) 0.9371(2) 0.0590(11) Uani d 1.00
C C(12) 0.7987(3) 0.1309(6) 0.9161(2) 0.0539(11) Uani d 1.00
C C(13) 0.8408(3) 0.2735(7) 0.9576(2) 0.0615(12) Uani d 1.00
C C(14) 0.8875(3) 0.2180(8) 1.0170(2) 0.0682(13) Uani d 1.00
C C(8) 0.6484(3) 0.4734(6) 1.0485(2) 0.0594(12) Uani d 1.00
C C(1) 0.4645(3) -0.1987(6) 0.7574(2) 0.0526(11) Uani d 1.00
C C(15) 0.8917(3) 0.0225(8) 1.0359(2) 0.0663(13) Uani d 1.00
C C(16) 0.8512(3) -0.1173(7) 0.9926(2) 0.0677(13) Uani d 1.00
C C(9) 0.6447(3) 0.2746(6) 1.0595(2) 0.0604(12) Uani d 1.00
C C(17) 0.8053(3) -0.0643(7) 0.9327(2) 0.0602(12) Uani d 1.00
C C(11) 0.6771(4) 0.6177(8) 1.1021(2) 0.082 Uani d 1.00
C C(18) 0.9416(4) -0.0351(9) 1.1015(2) 0.091 Uani d 1.00
H H(1) 0.5825(3) 0.4578(6) 0.8951(2) 0.071 Uiso d 1.00
H H(2) 0.6258(3) 0.6758(6) 0.9791(2) 0.075 Uiso d 1.00
H H(3) 0.6583(3) 0.2279(6) 1.1018(2) 0.073 Uiso d 1.00
H H(4) 0.6200(3) 0.0062(6) 1.0182(2) 0.068 Uiso d 1.00
H H(5) 0.6919(4) 0.5500(8) 1.1413(2) 0.099 Uiso d 1.00
H H(6) 0.7323(4) 0.6911(8) 1.0944(2) 0.099 Uiso d 1.00
H H(7) 0.6239(4) 0.7038(8) 1.1038(2) 0.099 Uiso d 1.00
H H(8) 0.8383(3) 0.4066(7) 0.9444(2) 0.074 Uiso d 1.00
H H(9) 0.9154(3) 0.3151(8) 1.0461(2) 0.082 Uiso d 1.00
H H(10) 0.8549(3) -0.2514(7) 1.0047(2) 0.082 Uiso d 1.00
H H(11) 0.7786(3) -0.1610(7) 0.9030(2) 0.072 Uiso d 1.00
H H(12) 0.9391(4) -0.1731(9) 1.1068(2) 0.109 Uiso d 1.00
H H(13) 1.0077(4) 0.0061(9) 1.1063(2) 0.109 Uiso d 1.00
H H(14) 0.9099(4) 0.0275(9) 1.1326(2) 0.109 Uiso d 1.00

loop_
_atom_site_aniso_label
_atom_site_aniso_U_11
_atom_site_aniso_U_22
_atom_site_aniso_U_33
_atom_site_aniso_U_12
_atom_site_aniso_U_13
_atom_site_aniso_U_23
S(1) 0.0593(5) 0.0684(7) 0.0447(5) -0.0163(5) 0.0170(4) -0.0056(4)
Cl(1) 0.0565(6) 0.0882(8) 0.0716(6) -0.0201(5) 0.0110(5) -0.0034(6)
Cl(2) 0.0672(6) 0.0618(7) 0.0794(7) 0.0068(5) 0.0056(5) 0.0047(5)
S(2) 0.0539(5) 0.0762(7) 0.0493(5) -0.0174(5) 0.0112(4) 0.0020(5)
Cl(3) 0.0571(6) 0.0748(8) 0.1148(9) 0.0163(5) 0.0057(6) -0.0009(6)
O(1) 0.075(2) 0.100(2) 0.0450(10) -0.002(2) 0.0105(12) -0.007(2)
O(2) 0.079(2) 0.100(2) 0.057(2) -0.026(2) 0.0210(10) 0.011(2)
N(1) 0.056(2) 0.073(2) 0.042(2) 0.002(2) 0.0110(10) 0.0050(10)
C(10) 0.071(2) 0.053(2) 0.046(2) -0.001(2) 0.015(2) 0.003(2)
C(5) 0.053(2) 0.059(2) 0.040(2) 0.000(2) 0.0130(10) -0.001(2)
C(3) 0.051(2) 0.052(2) 0.045(2) 0.000(2) 0.014(2) -0.001(2)
C(2) 0.047(2) 0.063(3) 0.043(2) 0.002(2) 0.0100(10) -0.005(2)
C(7) 0.072(2) 0.056(2) 0.059(2) 0.004(2) 0.011(2) -0.001(2)
C(4) 0.048(2) 0.052(2) 0.044(2) -0.003(2) 0.0130(10) 0.000(2)
C(6) 0.070(2) 0.066(3) 0.040(2) 0.005(2) 0.006(2) 0.006(2)
C(12) 0.046(2) 0.070(3) 0.048(2) -0.004(2) 0.012(2) -0.001(2)
C(13) 0.052(2) 0.072(3) 0.059(2) -0.008(2) 0.007(2) -0.008(2)
C(14) 0.058(2) 0.091(4) 0.055(2) -0.005(2) 0.007(2) -0.022(2)
C(8) 0.065(2) 0.070(3) 0.045(2) 0.002(2) 0.010(2) -0.005(2)
C(1) 0.050(2) 0.065(3) 0.042(2) -0.008(2) 0.0070(10) -0.003(2)
C(15) 0.050(2) 0.095(4) 0.055(2) 0.008(2) 0.013(2) -0.004(2)
C(16) 0.070(3) 0.074(3) 0.062(2) 0.011(2) 0.018(2) 0.005(2)
C(9) 0.073(3) 0.065(3) 0.043(2) 0.003(2) 0.010(2) 0.004(2)
C(17) 0.060(2) 0.070(3) 0.051(2) 0.000(2) 0.010(2) -0.012(2)
C(11) 0.102(4) 0.077(3) 0.066(3) -0.007(3) 0.015(2) -0.013(2)
C(18) 0.079(3) 0.131(5) 0.062(3) 0.008(3) 0.004(2) 0.003(3)

loop_
_atom_type_symbol
_atom_type_description
_atom_type_scat_dispersion_real
_atom_type_scat_dispersion_imag
_atom_type_scat_source
C C 0.003 0.002
;
International Tables for Crystallography
(1992, Vol. C, Tables 4.2.6.8 and 6.1.1.4)
;
H H 0.000 0.000
;
International Tables for Crystallography
(1992, Vol. C, Table 6.1.1.4)
;
N N 0.006 0.003
;
International Tables for Crystallography
(1992, Vol. C, Tables 4.2.6.8 and 6.1.1.4)
;
O O 0.011 0.006
;
International Tables for Crystallography
(1992, Vol. C, Tables 4.2.6.8 and 6.1.1.4)
;
Cl Cl 0.148 0.159
;
International Tables for Crystallography
(1992, Vol. C, Tables 4.2.6.8 and 6.1.1.4)
;
S S 0.125 0.123
;
International Tables for Crystallography
(1992, Vol. C, Tables 4.2.6.8 and 6.1.1.4)
;

loop_
_geom_angle_atom_site_label_1
_geom_angle_atom_site_label_2
_geom_angle_atom_site_label_3
_geom_angle
C(5) S(1) C(4) 104.8(2)
C(4) S(2) C(12) 104.6(2)
C(3) N(1) O(1) 117.2(3)
C(3) N(1) O(2) 119.4(3)
O(1) N(1) O(2) 123.4(3)
C(5) C(10) C(9) 119.6(4)
C(5) C(10) H(4) 119.2(4)
C(9) C(10) H(4) 121.2(4)
C(6) C(5) S(1) 122.7(3)
C(6) C(5) C(10) 119.6(3)
S(1) C(5) C(10) 117.6(3)
C(2) C(3) C(4) 123.3(3)
C(2) C(3) N(1) 114.8(3)
C(4) C(3) N(1) 121.8(3)
C(1) C(2) Cl(3) 120.6(3)
C(1) C(2) C(3) 123.8(3)
Cl(3) C(2) C(3) 115.6(3)
C(6) C(7) C(8) 121.5(4)
C(6) C(7) H(2) 120.1(4)
C(8) C(7) H(2) 118.4(4)
S(1) C(4) S(2) 123.9(2)
S(1) C(4) C(3) 113.1(3)
S(2) C(4) C(3) 123.0(3)
H(1) C(6) C(5) 119.8(4)
H(1) C(6) C(7) 120.5(5)
C(5) C(6) C(7) 119.7(3)
C(13) C(12) C(17) 120.7(3)
C(13) C(12) S(2) 117.5(3)
C(17) C(12) S(2) 121.4(3)
C(14) C(13) H(8) 121.5(5)
C(14) C(13) C(12) 119.1(4)
H(8) C(13) C(12) 119.4(4)
C(15) C(14) H(9) 119.0(5)
C(15) C(14) C(13) 121.3(4)
H(9) C(14) C(13) 119.7(6)
C(9) C(8) C(11) 121.6(3)
C(9) C(8) C(7) 118.1(3)
C(11) C(8) C(7) 120.4(4)
Cl(1) C(1) Cl(2) 115.7(2)
Cl(1) C(1) C(2) 123.2(3)
Cl(2) C(1) C(2) 121.1(3)
C(16) C(15) C(18) 121.3(5)
C(16) C(15) C(14) 118.2(4)
C(18) C(15) C(14) 120.6(4)
C(17) C(16) H(10) 119.9(5)
C(17) C(16) C(15) 121.2(4)
H(10) C(16) C(15) 118.9(5)
H(3) C(9) C(10) 119.5(5)
H(3) C(9) C(8) 119.0(5)
C(10) C(9) C(8) 121.5(3)
H(11) C(17) C(12) 119.8(4)
H(11) C(17) C(16) 120.8(5)
C(12) C(17) C(16) 119.5(4)
H(5) C(11) H(6) 109.5(6)
H(5) C(11) H(7) 109.5(7)
H(5) C(11) C(8) 110.2(5)
H(6) C(11) H(7) 109.5(7)
H(6) C(11) C(8) 109.9(5)
H(7) C(11) C(8) 108.3(5)
H(12) C(18) H(13) 109.5(7)
H(12) C(18) H(14) 109.5(7)
H(12) C(18) C(15) 110.3(5)
H(13) C(18) H(14) 109.5(7)
H(13) C(18) C(15) 108.8(5)
H(14) C(18) C(15) 109.3(5)

loop_
_geom_bond_atom_site_label_1
_geom_bond_atom_site_label_2
_geom_bond_distance
S(1) C(5) 1.771(4)
S(1) C(4) 1.768(4)
Cl(1) C(1) 1.713(4)
Cl(2) C(1) 1.703(4)
S(2) C(4) 1.736(3)
S(2) C(12) 1.779(4)
Cl(3) C(2) 1.734(4)
O(1) N(1) 1.235(4)
O(2) N(1) 1.221(5)
N(1) C(3) 1.437(5)
C(10) C(5) 1.387(5)
C(10) C(9) 1.377(5)
C(10) H(4) 0.950(6)
C(5) C(6) 1.380(6)
C(3) C(2) 1.462(5)
C(3) C(4) 1.377(5)
C(2) C(1) 1.328(6)
C(7) C(6) 1.379(5)
C(7) C(8) 1.379(5)
C(7) H(2) 0.950(6)
C(6) H(1) 0.950(5)
C(12) C(13) 1.384(6)
C(12) C(17) 1.377(6)
C(13) C(14) 1.386(5)
C(13) H(8) 0.950(6)
C(14) C(15) 1.392(7)
C(14) H(9) 0.950(6)
C(8) C(9) 1.379(6)
C(8) C(11) 1.516(6)
C(15) C(16) 1.387(6)
C(15) C(18) 1.517(6)
C(16) C(17) 1.387(5)
C(16) H(10) 0.950(7)
C(9) H(3) 0.950(5)
C(17) H(11) 0.950(6)
C(11) H(5) 0.950(7)
C(11) H(6) 0.950(8)
C(11) H(7) 0.950(8)
C(18) H(12) 0.950(9)
C(18) H(13) 0.950(7)
C(18) H(14) 0.950(7)

loop_
_geom_torsion_atom_site_label_1
_geom_torsion_atom_site_label_2
_geom_torsion_atom_site_label_3
_geom_torsion_atom_site_label_4
_geom_torsion
C(4) S(1) C(5) C(10) -136.8(3)
C(4) S(1) C(5) C(6) 46.5(3)
C(5) S(1) C(4) S(2) 37.1(3)
C(5) S(1) C(4) C(3) -144.4(3)
C(12) S(2) C(4) S(1) 20.6(3)
C(12) S(2) C(4) C(3) -157.7(3)
C(4) S(2) C(12) C(13) -129.4(3)
C(4) S(2) C(12) C(17) 57.9(3)
O(1) N(1) C(3) C(2) -11.5(5)
O(1) N(1) C(3) C(4) 167.6(4)
O(2) N(1) C(3) C(2) 167.5(3)
O(2) N(1) C(3) C(4) -13.4(6)
C(9) C(10) C(5) S(1) -178.0(3)
C(9) C(10) C(5) C(6) -1.1(6)
H(4) C(10) C(5) S(1) 0.9(6)
H(4) C(10) C(5) C(6) 177.8(5)
C(5) C(10) C(9) C(8) -1.4(6)
C(5) C(10) C(9) H(3) 178.8(5)
H(4) C(10) C(9) C(8) 179.7(5)
H(4) C(10) C(9) H(3) 0.0(8)
S(1) C(5) C(6) C(7) 178.9(3)
S(1) C(5) C(6) H(1) -0.1(7)
C(10) C(5) C(6) C(7) 2.2(6)
C(10) C(5) C(6) H(1) -176.8(5)
N(1) C(3) C(2) Cl(3) -83.0(4)
N(1) C(3) C(2) C(1) 96.9(4)
C(4) C(3) C(2) Cl(3) 97.8(4)
C(4) C(3) C(2) C(1) -82.2(5)
N(1) C(3) C(4) S(1) -178.0(3)
N(1) C(3) C(4) S(2) 0.4(5)
C(2) C(3) C(4) S(1) 1.1(5)
C(2) C(3) C(4) S(2) 179.5(3)
Cl(3) C(2) C(1) Cl(1) -3.4(4)
Cl(3) C(2) C(1) Cl(2) 177.0(2)
C(3) C(2) C(1) Cl(1) 176.6(3)
C(3) C(2) C(1) Cl(2) -3.0(5)
C(8) C(7) C(6) C(5) -1.0(6)
C(8) C(7) C(6) H(1) 178.0(5)
H(2) C(7) C(6) C(5) 179.1(5)
H(2) C(7) C(6) H(1) -1.9(8)
C(6) C(7) C(8) C(9) -1.4(6)
C(6) C(7) C(8) C(11) 178.7(4)
H(2) C(7) C(8) C(9) 178.5(5)
H(2) C(7) C(8) C(11) -1.4(7)
S(2) C(12) C(13) C(14) -174.7(3)
S(2) C(12) C(13) H(8) 4.0(6)
C(17) C(12) C(13) C(14) -1.8(6)
C(17) C(12) C(13) H(8) 176.8(5)
S(2) C(12) C(17) C(16) 175.2(3)
S(2) C(12) C(17) H(11) -4.6(6)
C(13) C(12) C(17) C(16) 2.6(6)
C(13) C(12) C(17) H(11) -177.2(5)
C(12) C(13) C(14) C(15) -0.8(6)
C(12) C(13) C(14) H(9) -178.8(5)
H(8) C(13) C(14) C(15) -179.4(5)
H(8) C(13) C(14) H(9) 2.6(8)
C(13) C(14) C(15) C(16) 2.5(6)
C(13) C(14) C(15) C(18) -179.0(4)
H(9) C(14) C(15) C(16) -179.5(5)
H(9) C(14) C(15) C(18) -1.0(7)
C(7) C(8) C(9) C(10) 2.6(6)
C(7) C(8) C(9) H(3) -177.6(5)
C(11) C(8) C(9) C(10) -177.5(4)
C(11) C(8) C(9) H(3) 2.3(7)
C(7) C(8) C(11) H(5) -179.2(6)
C(7) C(8) C(11) H(6) -58.4(7)
C(7) C(8) C(11) H(7) 61.1(7)
C(9) C(8) C(11) H(5) 1.0(8)
C(9) C(8) C(11) H(6) 121.7(6)
C(9) C(8) C(11) H(7) -118.8(6)
C(14) C(15) C(16) C(17) -1.7(6)
C(14) C(15) C(16) H(10) 178.7(5)
C(18) C(15) C(16) C(17) 179.8(4)
C(18) C(15) C(16) H(10) 0.2(7)
C(14) C(15) C(18) H(12) -179.2(5)
C(14) C(15) C(18) H(13) -59.1(7)
C(14) C(15) C(18) H(14) 60.4(7)
C(16) C(15) C(18) H(12) -0.8(7)
C(16) C(15) C(18) H(13) 119.4(7)
C(16) C(15) C(18) H(14) -121.2(6)
C(15) C(16) C(17) C(12) -0.8(6)
C(15) C(16) C(17) H(11) 179.0(5)
H(10) C(16) C(17) C(12) 178.8(5)
H(10) C(16) C(17) H(11) -1.5(8)

loop_
_cod_related_entry_id
_cod_related_entry_database
_cod_related_entry_code
1 ChemSpider 21121240
